data_4510160
loop_
_publ_author_name
'Bera, Santu'
'Jana, Poulami'
'Maity, Suman K.'
'Haldar, Debasish'

_publ_section_title
;
 Inhibition of Fibril Formation by Tyrosine Modification of
 Diphenylalanine: Crystallographic Insights
;
_journal_issue 3
_journal_name_full 'Crystal Growth &amp; Design'
_journal_page_first 1032
_journal_paper_doi 10.1021/cg4015042
_journal_volume 14
_journal_year 2014
_chemical_absolute_configuration syn
_chemical_formula_moiety '2(C24 H30 N2 O7), H2 O'
_chemical_formula_sum 'C48 H62 N4 O15'
_chemical_formula_weight 935.02
_chemical_name_systematic
; 
 ? 
;
_space_group_IT_number 18
_symmetry_cell_setting orthorhombic
_symmetry_space_group_name_Hall 'P 2 2ab'
_symmetry_space_group_name_H-M 'P 21 21 2'
_atom_sites_solution_hydrogens geom
_atom_sites_solution_primary direct
_atom_sites_solution_secondary difmap
_audit_creation_method SHELXL-97
_cell_angle_alpha 90.00
_cell_angle_beta 90.00
_cell_angle_gamma 90.00
_cell_formula_units_Z 2
_cell_length_a 21.195(4)
_cell_length_b 23.059(5)
_cell_length_c 5.1058(11)
_cell_measurement_reflns_used 4485
_cell_measurement_temperature 100(2)
_cell_measurement_theta_max 16.70
_cell_measurement_theta_min 3.02
_cell_volume 2495.4(9)
_computing_cell_refinement 'Bruker SAINT'
_computing_data_collection 'Bruker APEX2'
_computing_data_reduction 'Bruker SAINT'
_computing_molecular_graphics 'Bruker SHELXTL'
_computing_publication_material 'Bruker SHELXTL'
_computing_structure_refinement 'SHELXL-97 (Sheldrick, 2008)'
_computing_structure_solution 'SHELXS-97 (Sheldrick, 2008)'
_diffrn_ambient_temperature 100(2)
_diffrn_measured_fraction_theta_full 0.995
_diffrn_measured_fraction_theta_max 0.995
_diffrn_measurement_device_type 'Bruker APEX-II CCD'
_diffrn_measurement_method '\f and \w scans'
_diffrn_radiation_monochromator graphite
_diffrn_radiation_source 'fine-focus sealed tube'
_diffrn_radiation_type MoK\a
_diffrn_radiation_wavelength 0.71073
_diffrn_reflns_av_R_equivalents 0.0958
_diffrn_reflns_av_sigmaI/netI 0.0600
_diffrn_reflns_limit_h_max 25
_diffrn_reflns_limit_h_min -25
_diffrn_reflns_limit_k_max 27
_diffrn_reflns_limit_k_min -27
_diffrn_reflns_limit_l_max 6
_diffrn_reflns_limit_l_min -6
_diffrn_reflns_number 54810
_diffrn_reflns_theta_full 25.01
_diffrn_reflns_theta_max 25.01
_diffrn_reflns_theta_min 1.30
_exptl_absorpt_coefficient_mu 0.093
_exptl_absorpt_correction_T_max 0.977
_exptl_absorpt_correction_T_min 0.969
_exptl_absorpt_correction_type multi-scan
_exptl_absorpt_process_details '(SADABS; Bruker, 2008)'
_exptl_crystal_colour colourless
_exptl_crystal_density_diffrn 1.244
_exptl_crystal_density_meas 1.244
_exptl_crystal_density_method 'not measured'
_exptl_crystal_description needle
_exptl_crystal_F_000 996.0
_exptl_crystal_size_max 0.421
_exptl_crystal_size_mid 0.213
_exptl_crystal_size_min 0.192
_refine_diff_density_max 0.186
_refine_diff_density_min -0.222
_refine_diff_density_rms 0.051
_refine_ls_abs_structure_details 'Flack H D (1983), Acta Cryst. A39, 876-881'
_refine_ls_abs_structure_Flack 0.01(3)
_refine_ls_extinction_method none
_refine_ls_goodness_of_fit_ref 1.091
_refine_ls_hydrogen_treatment mixed
_refine_ls_matrix_type full
_refine_ls_number_parameters 312
_refine_ls_number_reflns 3631
_refine_ls_number_restraints 0
_refine_ls_restrained_S_all 1.091
_refine_ls_R_factor_all 0.1239
_refine_ls_R_factor_gt 0.0640
_refine_ls_shift/su_max 0.000
_refine_ls_shift/su_mean 0.000
_refine_ls_structure_factor_coef Fsqd
_refine_ls_weighting_details 'calc w=1/[\s^2^(Fo^2^)+(0.0208P)^2^+4.4134P] where P=(Fo^2^+2Fc^2^)/3'
_refine_ls_weighting_scheme calc
_refine_ls_wR_factor_gt 0.1112
_refine_ls_wR_factor_ref 0.1482
_reflns_number_gt 2438
_reflns_number_total 3631
_reflns_threshold_expression >2sigma(I)
_cod_data_source_file cg4015042_si_003.cif
_cod_data_source_block tyr6
_cod_depositor_comments
;
The following automatic conversions were performed:

'_symmetry_cell_setting' value 'Orthorhombic' changed to
'orthorhombic' according to
/usr/data/users/saulius/crontab/automatic-downloads/current/ACS/lib/dictionaries/cif_core.dic
dictionary named 'cif_core.dic' version 2.4.2 from 2011-04-26.

Automatic conversion script
Id: cif_fix_values 2281 2013-09-26 08:29:07Z andrius 
;
_cod_original_cell_volume 2495.5(9)
_cod_original_sg_symbol_H-M 'P2(1)2(1)2 '
_cod_database_code 4510160
_exptl_crystal_f_000' 996.54

loop_
_symmetry_equiv_pos_as_xyz
'x, y, z'
'x+1/2, -y+1/2, -z'
'-x+1/2, y+1/2, -z'
'-x, -y, z'

loop_
_atom_site_label
_atom_site_type_symbol
_atom_site_fract_x
_atom_site_fract_y
_atom_site_fract_z
_atom_site_U_iso_or_equiv
_atom_site_adp_type
_atom_site_occupancy
_atom_site_symmetry_multiplicity
_atom_site_calc_flag
_atom_site_refinement_flags
O1S O 0.5000 1.0000 0.7688(15) 0.0686(19) Uani 1 2 d S
O1 O 0.5692(2) 0.07542(17) 1.4466(10) 0.0710(13) Uani 1 1 d .
H1 H 0.5555 0.0514 1.5502 0.106 Uiso 1 1 calc R
C7 C 0.7599(2) -0.0244(2) 0.7944(13) 0.0595(17) Uani 1 1 d .
H7A H 0.7569 -0.0070 0.6219 0.071 Uiso 1 1 calc R
H7B H 0.7517 -0.0656 0.7756 0.071 Uiso 1 1 calc R
C17 C 0.9800(3) 0.2420(2) 0.9368(14) 0.0645(19) Uani 1 1 d .
H17 H 0.9995 0.2116 0.8489 0.077 Uiso 1 1 calc R
C16 C 0.9929(3) 0.2986(2) 0.8595(15) 0.0660(19) Uani 1 1 d .
H16 H 1.0206 0.3057 0.7220 0.079 Uiso 1 1 calc R
O3 O 0.97545(18) 0.40115(15) 0.9143(10) 0.0720(14) Uani 1 1 d .
H3A H 1.0001 0.4020 0.7905 0.108 Uiso 1 1 calc R
O2 O 0.8596(2) 0.05754(15) 1.3285(8) 0.0568(11) Uani 1 1 d .
N2 N 0.81191(18) 0.17450(16) 1.0805(9) 0.0418(11) Uani 1 1 d .
H18 H 0.7969 0.1796 1.2353 0.050 Uiso 1 1 calc R
O5 O 0.73242(16) 0.23028(15) 0.9540(8) 0.0560(11) Uani 1 1 d .
O4 O 0.79553(19) 0.18817(18) 0.6430(9) 0.0611(12) Uani 1 1 d .
O7 O 0.93290(19) -0.04197(19) 0.7967(11) 0.0899(18) Uani 1 1 d .
O6 O 0.8583(2) -0.08500(19) 0.5618(11) 0.0861(16) Uani 1 1 d .
C2 C 0.6337(3) -0.0074(2) 1.3247(13) 0.0604(18) Uani 1 1 d .
H2 H 0.6147 -0.0302 1.4525 0.072 Uiso 1 1 calc R
C3 C 0.6799(3) -0.0305(2) 1.1594(14) 0.0608(18) Uani 1 1 d .
H3 H 0.6909 -0.0693 1.1787 0.073 Uiso 1 1 calc R
C4 C 0.7096(2) 0.0018(3) 0.9688(12) 0.0527(16) Uani 1 1 d .
N1 N 0.84613(18) 0.04527(17) 0.8893(9) 0.0431(11) Uani 1 1 d .
H9 H 0.8491 0.0618 0.7388 0.052 Uiso 1 1 calc R
C12 C 0.9389(2) 0.2293(2) 1.1403(12) 0.0446(14) Uani 1 1 d .
C15 C 0.9645(3) 0.3435(2) 0.9875(14) 0.0549(18) Uani 1 1 d .
C18 C 0.7812(2) 0.1969(2) 0.8687(13) 0.0424(13) Uani 1 1 d .
C1 C 0.6169(2) 0.0501(3) 1.2942(13) 0.0530(16) Uani 1 1 d .
C8 C 0.8279(2) -0.0161(2) 0.8984(12) 0.0450(14) Uani 1 1 d .
H8 H 0.8299 -0.0296 1.0801 0.054 Uiso 1 1 calc R
C9 C 0.8586(2) 0.0772(2) 1.1069(13) 0.0410(14) Uani 1 1 d .
C10 C 0.8705(2) 0.14163(19) 1.0441(11) 0.0374(13) Uani 1 1 d .
H10 H 0.8832 0.1448 0.8602 0.045 Uiso 1 1 calc R
C11 C 0.9237(2) 0.1671(2) 1.2171(13) 0.0472(15) Uani 1 1 d .
H12B H 0.9107 0.1660 1.3993 0.057 Uiso 1 1 calc R
H11A H 0.9613 0.1434 1.1992 0.057 Uiso 1 1 calc R
C14 C 0.9233(3) 0.3330(2) 1.1904(16) 0.072(2) Uani 1 1 d .
H14 H 0.9038 0.3637 1.2765 0.086 Uiso 1 1 calc R
C13 C 0.9111(3) 0.2761(2) 1.2653(14) 0.0633(18) Uani 1 1 d .
H13 H 0.8834 0.2693 1.4033 0.076 Uiso 1 1 calc R
C19 C 0.6965(3) 0.2661(3) 0.7606(13) 0.0588(17) Uani 1 1 d .
C21 C 0.6576(3) 0.2263(3) 0.5894(15) 0.085(2) Uani 1 1 d .
H21A H 0.6851 0.2040 0.4787 0.127 Uiso 1 1 calc R
H21C H 0.6296 0.2489 0.4830 0.127 Uiso 1 1 calc R
H21B H 0.6334 0.2005 0.6978 0.127 Uiso 1 1 calc R
C20 C 0.7416(3) 0.3044(3) 0.6074(16) 0.078(2) Uani 1 1 d .
H20B H 0.7718 0.3213 0.7251 0.117 Uiso 1 1 calc R
H20C H 0.7183 0.3346 0.5217 0.117 Uiso 1 1 calc R
H20A H 0.7633 0.2815 0.4787 0.117 Uiso 1 1 calc R
C23 C 0.8739(3) -0.0517(2) 0.7325(14) 0.0558(17) Uani 1 1 d .
C24 C 0.9792(3) -0.0735(3) 0.6330(19) 0.110(3) Uani 1 1 d .
H24A H 0.9711 -0.1144 0.6434 0.164 Uiso 1 1 calc R
H24C H 1.0211 -0.0656 0.6952 0.164 Uiso 1 1 calc R
H24B H 0.9755 -0.0610 0.4544 0.164 Uiso 1 1 calc R
C5 C 0.6912(3) 0.0601(2) 0.9430(14) 0.0599(17) Uani 1 1 d .
H4 H 0.7100 0.0831 0.8154 0.072 Uiso 1 1 calc R
C6 C 0.6454(3) 0.0837(2) 1.1041(13) 0.0600(17) Uani 1 1 d .
H5 H 0.6339 0.1224 1.0843 0.072 Uiso 1 1 calc R
H25 H 0.516(3) 0.976(3) 0.890(14) 0.09(2) Uiso 1 1 d .
C22 C 0.6544(3) 0.3025(3) 0.9400(15) 0.108(3) Uani 1 1 d .
H22A H 0.6285 0.2772 1.0443 0.162 Uiso 1 1 calc R
H22B H 0.6279 0.3271 0.8356 0.162 Uiso 1 1 calc R
H22C H 0.6802 0.3258 1.0526 0.162 Uiso 1 1 calc R

loop_
_atom_site_aniso_label
_atom_site_aniso_U_11
_atom_site_aniso_U_22
_atom_site_aniso_U_33
_atom_site_aniso_U_23
_atom_site_aniso_U_13
_atom_site_aniso_U_12
O1S 0.074(4) 0.068(4) 0.063(5) 0.000 0.000 0.014(3)
O1 0.069(3) 0.072(3) 0.072(4) 0.010(3) 0.012(3) 0.019(2)
C7 0.054(3) 0.066(4) 0.058(5) -0.016(3) -0.007(3) -0.011(3)
C17 0.065(4) 0.045(3) 0.083(6) -0.006(4) 0.016(4) 0.000(3)
C16 0.067(4) 0.055(4) 0.076(6) 0.002(4) 0.018(4) -0.008(3)
O3 0.078(3) 0.045(2) 0.094(4) 0.010(3) 0.015(3) -0.0102(19)
O2 0.099(3) 0.044(2) 0.027(3) 0.006(2) -0.002(2) -0.002(2)
N2 0.051(3) 0.043(2) 0.031(3) 0.002(2) 0.005(2) 0.008(2)
O5 0.066(2) 0.069(2) 0.033(3) 0.004(2) 0.003(2) 0.031(2)
O4 0.078(3) 0.075(3) 0.030(3) -0.002(2) -0.003(2) 0.027(2)
O7 0.055(3) 0.100(3) 0.115(5) -0.054(3) -0.008(3) 0.016(2)
O6 0.087(3) 0.074(3) 0.097(4) -0.042(3) 0.012(3) -0.014(3)
C2 0.063(4) 0.055(4) 0.063(5) 0.010(3) 0.002(4) -0.002(3)
C3 0.065(4) 0.048(3) 0.069(5) 0.003(3) -0.005(4) 0.003(3)
C4 0.045(3) 0.062(4) 0.050(4) -0.001(3) -0.008(3) -0.009(3)
N1 0.056(3) 0.041(2) 0.032(3) 0.005(3) 0.005(2) -0.001(2)
C12 0.045(3) 0.045(3) 0.044(4) 0.001(3) -0.005(3) -0.007(2)
C15 0.051(3) 0.048(3) 0.066(5) 0.001(3) -0.005(3) -0.011(3)
C18 0.050(3) 0.041(3) 0.036(4) 0.004(3) 0.001(3) 0.001(2)
C1 0.051(3) 0.060(4) 0.048(5) 0.003(4) -0.005(3) 0.006(3)
C8 0.057(3) 0.038(3) 0.040(4) -0.008(3) 0.004(3) -0.003(2)
C9 0.042(3) 0.032(3) 0.049(4) -0.001(3) 0.004(3) 0.005(2)
C10 0.047(3) 0.036(3) 0.030(4) 0.004(2) 0.002(3) 0.007(2)
C11 0.047(3) 0.046(3) 0.048(4) 0.008(3) -0.004(3) -0.001(2)
C14 0.077(4) 0.046(4) 0.093(7) -0.007(4) 0.024(4) -0.003(3)
C13 0.071(4) 0.054(4) 0.064(5) -0.007(4) 0.023(4) -0.010(3)
C19 0.068(4) 0.073(4) 0.036(4) 0.012(4) -0.004(3) 0.028(3)
C21 0.075(4) 0.109(6) 0.071(6) 0.023(5) -0.014(4) -0.003(4)
C20 0.087(5) 0.060(4) 0.086(6) 0.020(4) -0.009(5) 0.010(3)
C23 0.072(4) 0.037(3) 0.059(5) 0.006(3) 0.007(4) -0.005(3)
C24 0.072(5) 0.102(5) 0.154(10) -0.055(6) 0.008(5) 0.027(4)
C5 0.062(4) 0.059(4) 0.059(5) 0.009(4) 0.002(4) -0.001(3)
C6 0.070(4) 0.053(3) 0.057(5) 0.016(4) 0.000(4) 0.008(3)
C22 0.115(6) 0.143(7) 0.066(6) 0.012(5) 0.011(5) 0.093(5)

loop_
_atom_type_symbol
_atom_type_description
_atom_type_scat_dispersion_real
_atom_type_scat_dispersion_imag
_atom_type_scat_source
C C 0.0033 0.0016 'International Tables Vol C Tables 4.2.6.8 and 6.1.1.4'
H H 0.0000 0.0000 'International Tables Vol C Tables 4.2.6.8 and 6.1.1.4'
N N 0.0061 0.0033 'International Tables Vol C Tables 4.2.6.8 and 6.1.1.4'
O O 0.0106 0.0060 'International Tables Vol C Tables 4.2.6.8 and 6.1.1.4'

loop_
_geom_angle_atom_site_label_1
_geom_angle_atom_site_label_2
_geom_angle_atom_site_label_3
_geom_angle
C1 O1 H1 109.5
C4 C7 C8 113.8(5)
C4 C7 H7A 108.8
C8 C7 H7A 108.8
C4 C7 H7B 108.8
C8 C7 H7B 108.8
H7A C7 H7B 107.7
C12 C17 C16 122.3(6)
C12 C17 H17 118.9
C16 C17 H17 118.9
C15 C16 C17 119.3(6)
C15 C16 H16 120.3
C17 C16 H16 120.3
C15 O3 H3A 109.5
C18 N2 C10 120.0(5)
C18 N2 H18 120.0
C10 N2 H18 120.0
C18 O5 C19 119.2(5)
C23 O7 C24 114.0(5)
C1 C2 C3 118.6(6)
C1 C2 H2 120.7
C3 C2 H2 120.7
C4 C3 C2 122.7(6)
C4 C3 H3 118.7
C2 C3 H3 118.7
C3 C4 C5 117.1(6)
C3 C4 C7 121.4(5)
C5 C4 C7 121.5(6)
C9 N1 C8 123.2(5)
C9 N1 H9 118.4
C8 N1 H9 118.4
C13 C12 C17 116.6(5)
C13 C12 C11 121.7(5)
C17 C12 C11 121.7(5)
C16 C15 C14 120.5(5)
C16 C15 O3 121.3(6)
C14 C15 O3 118.2(6)
O4 C18 O5 126.2(5)
O4 C18 N2 124.9(5)
O5 C18 N2 108.9(5)
C6 C1 C2 120.3(6)
C6 C1 O1 118.2(5)
C2 C1 O1 121.5(6)
N1 C8 C23 109.4(4)
N1 C8 C7 110.7(4)
C23 C8 C7 109.7(5)
N1 C8 H8 109.0
C23 C8 H8 109.0
C7 C8 H8 109.0
O2 C9 N1 124.1(5)
O2 C9 C10 123.3(5)
N1 C9 C10 112.6(5)
N2 C10 C9 109.5(4)
N2 C10 C11 110.4(4)
C9 C10 C11 111.5(4)
N2 C10 H10 108.5
C9 C10 H10 108.5
C11 C10 H10 108.5
C12 C11 C10 111.4(5)
C12 C11 H12B 109.3
C10 C11 H12B 109.3
C12 C11 H11A 109.3
C10 C11 H11A 109.3
H12B C11 H11A 108.0
C15 C14 C13 119.4(6)
C15 C14 H14 120.3
C13 C14 H14 120.3
C12 C13 C14 121.9(6)
C12 C13 H13 119.0
C14 C13 H13 119.0
O5 C19 C21 108.9(5)
O5 C19 C20 109.9(5)
C21 C19 C20 113.5(6)
O5 C19 C22 101.8(5)
C21 C19 C22 111.1(6)
C20 C19 C22 110.9(6)
C19 C21 H21A 109.5
C19 C21 H21C 109.5
H21A C21 H21C 109.5
C19 C21 H21B 109.5
H21A C21 H21B 109.5
H21C C21 H21B 109.5
C19 C20 H20B 109.5
C19 C20 H20C 109.5
H20B C20 H20C 109.5
C19 C20 H20A 109.5
H20B C20 H20A 109.5
H20C C20 H20A 109.5
O6 C23 O7 123.4(6)
O6 C23 C8 124.5(6)
O7 C23 C8 112.1(5)
O7 C24 H24A 109.5
O7 C24 H24C 109.5
H24A C24 H24C 109.5
O7 C24 H24B 109.5
H24A C24 H24B 109.5
H24C C24 H24B 109.5
C6 C5 C4 121.1(6)
C6 C5 H4 119.5
C4 C5 H4 119.5
C1 C6 C5 120.2(5)
C1 C6 H5 119.9
C5 C6 H5 119.9
C19 C22 H22A 109.5
C19 C22 H22B 109.5
H22A C22 H22B 109.5
C19 C22 H22C 109.5
H22A C22 H22C 109.5
H22B C22 H22C 109.5

loop_
_geom_bond_atom_site_label_1
_geom_bond_atom_site_label_2
_geom_bond_distance
O1S H25 0.89(6)
O1 C1 1.401(7)
O1 H1 0.8200
C7 C4 1.515(8)
C7 C8 1.546(7)
C7 H7A 0.9700
C7 H7B 0.9700
C17 C12 1.386(8)
C17 C16 1.390(7)
C17 H17 0.9300
C16 C15 1.365(8)
C16 H16 0.9300
O3 C15 1.400(6)
O3 H3A 0.8200
O2 C9 1.219(6)
N2 C18 1.364(7)
N2 C10 1.466(6)
N2 H18 0.8600
O5 C18 1.360(6)
O5 C19 1.496(6)
O4 C18 1.209(7)
O7 C23 1.312(7)
O7 C24 1.480(7)
O6 C23 1.207(7)
C2 C1 1.383(8)
C2 C3 1.398(8)
C2 H2 0.9300
C3 C4 1.379(8)
C3 H3 0.9300
C4 C5 1.406(8)
N1 C9 1.360(7)
N1 C8 1.468(6)
N1 H9 0.8600
C12 C13 1.386(7)
C12 C11 1.522(7)
C15 C14 1.376(9)
C1 C6 1.382(8)
C8 C23 1.531(8)
C8 H8 0.9800
C9 C10 1.540(6)
C10 C11 1.548(7)
C10 H10 0.9800
C11 H12B 0.9700
C11 H11A 0.9700
C14 C13 1.391(8)
C14 H14 0.9300
C13 H13 0.9300
C19 C21 1.513(9)
C19 C20 1.519(8)
C19 C22 1.529(8)
C21 H21A 0.9600
C21 H21C 0.9600
C21 H21B 0.9600
C20 H20B 0.9600
C20 H20C 0.9600
C20 H20A 0.9600
C24 H24A 0.9600
C24 H24C 0.9600
C24 H24B 0.9600
C5 C6 1.384(8)
C5 H4 0.9300
C6 H5 0.9300
C22 H22A 0.9600
C22 H22B 0.9600
C22 H22C 0.9600
